data_4310588
loop_
_publ_author_name
'Ekaterina V. Bakhmutova-Albert'
'Naima Bestaoui'
'Vladimir I. Bakhmutov'
'Abraham Clearfield'
'Anna Vega Rodriguez'
'Ricardo Llavona'

_publ_section_title
;
 A Novel Cadmium Aminophosphonate: X-ray Powder Diffraction Structure,
 Solid-State IR and NMR Spectroscopic Determination of the Fine Structure
 of the Organic Moieties
;
_journal_name_full 'Inorganic Chemistry'
_journal_page_first 1264
_journal_page_last 1272
_journal_paper_doi 10.1021/ic030320u
_journal_volume 43
_journal_year 2004
_chemical_formula_sum 'C2 H10 Cd Cl N O5 P'
_chemical_formula_weight 306.93
_chemical_name_systematic ' ?'
_space_group_IT_number 14
_symmetry_cell_setting monoclinic
_symmetry_space_group_name_Hall '-P 2yn'
_symmetry_space_group_name_H-M 'P 1 21/n 1'
_audit_author_name Naima
_audit_creation_date 2003-09-25T14:04
_audit_creation_method 'from EXP file using GSAS2CIF'
_audit_update_record ' 2003-09-25T14:04  Initial CIF as created by GSAS2CIF'
_cell_angle_alpha 90.0
_cell_angle_beta 98.327(4)
_cell_angle_gamma 90.0
_cell_formula_units_Z 4
_cell_length_a 16.6105(10)
_cell_length_b 7.1572(4)
_cell_length_c 6.8171(4)
_cell_volume 801.90(8)
_computing_structure_refinement GSAS
_diffrn_radiation_polarisn_ratio 0.9
_diffrn_radiation_probe x-ray
_exptl_absorpt_correction_T_max 1.00000
_exptl_absorpt_correction_T_min 1.00000
_exptl_absorpt_process_details
;   GSAS Absorption/surface roughness correction: function number 0
  No correction is applied.
;
_pd_block_id 2003-09-25T14:04|PUBLI-EVBCD_FINAL_RE|Naima|D8_advance_short_arm
_pd_calc_method 'Rietveld Refinement'
_pd_instr_location ' ?'
_pd_meas_2theta_range_inc 5.0
_pd_meas_2theta_range_max 0.0
_pd_meas_2theta_range_min 5.0
_pd_meas_number_of_points 0
_pd_phase_name CDCLPO3C2N
_pd_proc_2theta_range_inc 5.0
_pd_proc_2theta_range_max -0.04
_pd_proc_2theta_range_min 4.96
_pd_proc_info_datetime 2003-09-25T14:04:24
_pd_proc_info_excluded_regions ' ?'
_pd_proc_ls_background_function
;   GSAS Background function number 1 with 12 terms.
  Shifted Chebyshev function of 1st kind
       1:    84.5192     2:   -35.4912     3:    24.0706     4:   -17.9917
       5:    16.7782     6:   -14.5043     7:    8.53469     8:   -4.17192
       9:    2.58383    10:   -2.94966    11:    2.26103    12:   -2.06791
;
_pd_proc_ls_peak_cutoff 0.00100
_pd_proc_ls_pref_orient_corr
;   March-Dollase
  AXIS  1 Ratio=     1.997 Frac     0.285  h= 1.000  k= 0.000  l=-1.000
  AXIS  2 Ratio=     0.950 Frac     0.715  h= 1.000  k= 1.000  l= 0.000


  Prefered orientation correction range: Min=   0.64405, Max=   1.68527
;
_pd_proc_ls_profile_function
;
  CW Profile function number 4 with  21 terms
  Pseudovoigt profile coefficients as parameterized in
  P. Thompson, D.E. Cox & J.B. Hastings (1987). J. Appl. Cryst.,20,79-83.
  Asymmetry correction of L.W. Finger, D.E. Cox & A. P. Jephcoat (1994).
  J. Appl. Cryst.,27,892-900.
  Microstrain broadening by P.W. Stephens,  (1999). J. Appl. Cryst.,32,281-289.
  Peak tails are ignored  where the intensity is below 0.0010 times the peak
    Aniso. broadening axis   0.0   0.0   1.0
;
_pd_proc_ls_prof_R_factor 0.0794
_pd_proc_ls_prof_wR_expected 0.0742
_pd_proc_ls_prof_wR_factor 0.1034
_pd_proc_number_of_points 0
_pd_spec_mounting ' ?'
_refine_ls_goodness_of_fit_all 1.40
_refine_ls_matrix_type full
_refine_ls_number_parameters 86
_refine_ls_number_restraints 21
_refine_ls_R_Fsqd_factor 0.06608
_refine_ls_shift/su_max 16.64
_refine_ls_shift/su_mean 1.51
_reflns_d_resolution_high 1.007
_reflns_d_resolution_low 8.218
_reflns_limit_h_max 16
_reflns_limit_h_min 0
_reflns_limit_k_max 7
_reflns_limit_k_min 0
_reflns_limit_l_max 6
_reflns_limit_l_min -6
_reflns_number_observed 1632
_cod_data_source_file ic030320u.cif
_cod_data_source_block PUBLI-EVBCD_FINAL_RE_publ
_cod_depositor_comments
;
The following automatic conversions were performed:
'_geom_angle_publ_flag' value 'N' changed to 'n' according to
'/home/saulius/struct/CIF-dictionaries/cif_core.dic' dictionary named
'cif_core.dic' version 2.4.1 from 2010-06-29 (84
times).

'_geom_bond_publ_flag' value 'N' changed to 'n' according to
'/home/saulius/struct/CIF-dictionaries/cif_core.dic' dictionary named
'cif_core.dic' version 2.4.1 from 2010-06-29 (93 times).

Automatic conversion script
Id: cif_fix_enum 1527 2010-12-29 10:47:43Z saulius 
;
_cod_original_cell_volume 801.91095
_cod_database_code 4310588
_cod_database_fobs_code 4310588
_gsas_exptl_extinct_corr_t_min 1.00000
_gsas_exptl_extinct_corr_t_max 1.00000

loop_
_symmetry_equiv_pos_site_id
_symmetry_equiv_pos_as_xyz
1 +x,+y,+z
2 -x+1/2,+y+1/2,-z+1/2
-1 -x,-y,-z
-2 +x+1/2,-y+1/2,+z+1/2

loop_
_atom_site_type_symbol
_atom_site_label
_atom_site_fract_x
_atom_site_fract_y
_atom_site_fract_z
_atom_site_occupancy
_atom_site_thermal_displace_type
_atom_site_U_iso_or_equiv
_atom_site_symmetry_multiplicity
CD CD1 0.11012(13) 0.09330(30) -0.4669(4) 1.0 Uiso 0.0324(8) 4
CL CL2 0.5405(4) 0.7456(7) 0.0162(13) 1.0 Uiso 0.0396(19) 4
P P3 0.1413(4) 0.0495(7) 0.0461(13) 1.0 Uiso 0.0396(19) 4
O O4 0.2310(5) 0.1133(15) 0.0857(26) 1.0 Uiso 0.0382(23) 4
O O5 0.0958(8) 0.1202(20) 0.2065(15) 1.0 Uiso 0.0382(23) 4
O O6 0.7337(6) 0.5574(18) 0.0670(32) 1.0 Uiso 0.0382(23) 4
O O8 0.6574(8) 0.0958(16) 0.0619(30) 1.0 Uiso 0.0382(23) 4
N N9 0.9438(8) 0.2684(15) -0.015(4) 1.0 Uiso 0.044(5) 4
C C11 0.1363(8) 0.7999(12) 0.039(4) 1.0 Uiso 0.044(5) 4
O O7 0.8988(8) 0.8691(21) 0.1470(13) 1.0 Uiso 0.0382(23) 4
C C10 0.9573(6) 0.4683(17) -0.037(5) 1.0 Uiso 0.044(5) 4
H H12 0.94 0.28 -0.14575 1.0 Uiso 0.05 4
H H13 0.98057 0.18285 0.0257 1.0 Uiso 0.05 4
H H14 0.68913 0.09849 0.20996 1.0 Uiso 0.05 4
H H15 0.70723 0.13215 -0.02647 1.0 Uiso 0.05 4
H H16 0.75541 0.61032 -0.05688 1.0 Uiso 0.05 4
H H17 0.74374 0.65335 0.18247 1.0 Uiso 0.05 4
H H18 0.12 0.88 -0.1 1.0 Uiso 0.05 4
H H19 0.13791 0.66582 -0.02908 1.0 Uiso 0.05 4
H H20 0.92 0.58868 -0.01112 1.0 Uiso 0.05 4
H H21 0.05 0.54 -0.1 1.0 Uiso 0.05 4

loop_
_atom_type_symbol
_atom_type_number_in_cell
_atom_type_scat_dispersion_real
_atom_type_scat_dispersion_imag
_atom_type_scat_Cromer_Mann_a1
_atom_type_scat_Cromer_Mann_a2
_atom_type_scat_Cromer_Mann_a3
_atom_type_scat_Cromer_Mann_a4
_atom_type_scat_Cromer_Mann_b1
_atom_type_scat_Cromer_Mann_b2
_atom_type_scat_Cromer_Mann_b3
_atom_type_scat_Cromer_Mann_b4
_atom_type_scat_Cromer_Mann_c
_atom_type_scat_source
CD 4.0 -0.079 4.653 19.2214 0.59460 17.6444 6.90890 4.46100 24.7008 1.60290 87.4825 5.06940 International_Tables_Vol_C
CL 4.0 0.348 0.702 11.4604 0.01040 7.19640 1.16620 6.25560 18.5194 1.64550 47.7784 -9.5574 International_Tables_Vol_C
P 4.0 0.283 0.434 6.43450 1.90670 4.17910 27.1570 1.78000 0.52600 1.49080 68.1645 1.11490 International_Tables_Vol_C
O 20.0 0.047 0.032 3.04850 13.2771 2.28680 5.70110 1.54630 0.32390 0.86700 32.9089 0.25080 International_Tables_Vol_C
N 4.0 0.029 0.018 12.2126 0.00570 3.13220 9.89330 2.01250 28.9975 1.16630 0.58260 -11.529 International_Tables_Vol_C
C 8.0 0.017 0.009 2.31000 20.8439 1.02000 10.2075 1.58860 0.56870 0.86500 51.6512 0.21560 International_Tables_Vol_C
H 40.0 0.000 0.000 0.49300 10.5109 0.32291 26.1257 0.14019 3.14236 0.04081 57.7997 0.00304 International_Tables_Vol_C

loop_
_diffrn_radiation_wavelength
_diffrn_radiation_wavelength_wt
_diffrn_radiation_type
_diffrn_radiation_wavelength_id
1.540500 1.000 K\a~1~ 1
1.544300 0.500 K\a~2~ 2

loop_
_geom_angle_atom_site_label_1
_geom_angle_atom_site_label_2
_geom_angle_atom_site_label_3
_geom_angle
_geom_angle_site_symmetry_1
_geom_angle_site_symmetry_2
_geom_angle_site_symmetry_3
_geom_angle_publ_flag
CL2 CD1 CL2 88.51(18) 2_544 . -2_565 n
CL2 CD1 O5 83.0(4) 2_544 . 1_554 n
CL2 CD1 O6 175.6(4) 2_544 . -2_565 n
CL2 CD1 O8 85.5(4) 2_544 . -2_565 n
CL2 CD1 O7 83.2(4) 2_544 . -1_665 n
CL2 CD1 O5 93.0(4) -2_565 . 1_554 n
CL2 CD1 O6 87.3(4) -2_565 . -2_565 n
CL2 CD1 O8 173.3(4) -2_565 . -2_565 n
CL2 CD1 O7 93.6(5) -2_565 . -1_665 n
O5 CD1 O6 96.1(7) 1_554 . -2_565 n
O5 CD1 O8 89.3(6) 1_554 . -2_565 n
O5 CD1 O7 164.5(4) 1_554 . -1_665 n
O6 CD1 O8 98.8(5) -2_565 . -2_565 n
O6 CD1 O7 98.2(6) -2_565 . -1_665 n
O8 CD1 O7 82.7(6) -2_565 . -1_665 n
CD1 CL2 CD1 91.49(18) 2_554 . -2_666 n
O4 P3 O5 110.3(8) 1_555 . 1_555 n
O4 P3 C11 109.8(6) 1_555 . 1_545 n
O4 P3 O7 109.4(8) 1_555 . -1_665 n
O4 P3 H18 117.4(7) 1_555 . 1_545 n
O5 P3 C11 109.2(8) 1_555 . 1_545 n
O5 P3 O7 107.6(7) 1_555 . -1_665 n
O5 P3 H18 128.9(7) 1_555 . 1_545 n
C11 P3 O7 110.6(8) 1_545 . -1_665 n
C11 P3 H18 37.8(8) 1_545 . 1_545 n
O7 P3 H18 73.4(7) -1_665 . 1_545 n
CD1 O5 P3 135.3(9) 1_556 . 1_555 n
CD1 O6 H16 120.0(12) -2_666 . 1_555 n
CD1 O6 H17 115.4(11) -2_666 . 1_555 n
H16 O6 H17 109.8(10) 1_555 . 1_555 n
CD1 O8 H14 100.0(9) -2_666 . 1_555 n
CD1 O8 H15 89.9(7) -2_666 . 1_555 n
H14 O8 H15 101.6(12) 1_555 . 1_555 n
C11 N9 C10 119.0(11) -1_665 . 1_555 n
C11 N9 H12 89.3(17) -1_665 . 1_555 n
C11 N9 H13 113.3(10) -1_665 . 1_555 n
C11 N9 H19 42.9(8) -1_665 . -1_665 n
C11 N9 H21 110.6(14) -1_665 . -1_665 n
C10 N9 H12 78.3(16) 1_555 . 1_555 n
C10 N9 H13 127.2(10) 1_555 . 1_555 n
C10 N9 H19 82.5(12) 1_555 . -1_665 n
C10 N9 H21 36.6(14) 1_555 . -1_665 n
H12 N9 H13 109.3(24) 1_555 . 1_555 n
H12 N9 H19 103.7(13) 1_555 . -1_665 n
H12 N9 H21 114.1(10) 1_555 . -1_665 n
H13 N9 H19 139.0(20) 1_555 . -1_665 n
H13 N9 H21 117.0(17) 1_555 . -1_665 n
H19 N9 H21 67.9(8) -1_665 . -1_665 n
P3 C11 N9 112.9(8) 1_565 . -1_665 n
P3 C11 H12 111.7(9) 1_565 . -1_665 n
P3 C11 H18 60.7(5) 1_565 . 1_555 n
P3 C11 H19 154.7(21) 1_565 . 1_555 n
N9 C11 H12 32.4(12) -1_665 . -1_665 n
N9 C11 H18 88.3(14) -1_665 . 1_555 n
N9 C11 H19 73.7(11) -1_665 . 1_555 n
H12 C11 H18 116.5(10) -1_665 . 1_555 n
H12 C11 H19 87.1(7) -1_665 . 1_555 n
H18 C11 H19 96.2(20) 1_555 . 1_555 n
CD1 O7 P3 136.8(9) -1_665 . -1_665 n
N9 C10 C10 114.4(13) 1_555 . -1_765 n
N9 C10 H12 34.1(11) 1_555 . 1_555 n
N9 C10 H20 131.4(19) 1_555 . 1_555 n
N9 C10 H21 78.4(17) 1_555 . -1_665 n
C10 C10 H12 121.6(20) -1_765 . 1_555 n
C10 C10 H20 103.8(17) -1_765 . 1_555 n
C10 C10 H21 86.5(25) -1_765 . -1_665 n
H12 C10 H20 134.2(7) 1_555 . 1_555 n
H12 C10 H21 111.9(11) 1_555 . -1_665 n
H20 C10 H21 74.8(20) 1_555 . -1_665 n
N9 H12 C11 58.3(10) 1_555 . -1_665 n
N9 H12 C10 67.6(11) 1_555 . 1_555 n
N9 H12 H13 35.2(10) 1_555 . 1_555 n
C11 H12 C10 101.1(11) -1_665 . 1_555 n
C11 H12 H13 77.0(7) -1_665 . 1_555 n
C10 H12 H13 89.9(8) 1_555 . 1_555 n
N9 H13 H12 35.5(17) 1_555 . 1_555 n
O8 H14 H17 143.2(8) 1_555 . 2_645 n
O6 H17 H14 104.9(7) 1_555 . 2_655 n
P3 H18 C11 81.5(8) 1_565 . 1_555 n
N9 H19 C11 63.4(8) -1_665 . 1_555 n
C10 H20 H21 47.9(16) 1_555 . -1_665 n
N9 H21 C10 65.0(9) -1_665 . -1_665 n
N9 H21 H20 110.3(7) -1_665 . -1_665 n
C10 H21 H20 57.3(8) -1_665 . -1_665 n

loop_
_geom_bond_atom_site_label_1
_geom_bond_atom_site_label_2
_geom_bond_distance
_geom_bond_site_symmetry_1
_geom_bond_site_symmetry_2
_geom_bond_publ_flag
CD1 CL2 2.706(6) . 2_544 n
CD1 CL2 2.682(5) . -2_565 n
CD1 O5 2.213(9) . 1_554 n
CD1 O6 2.300(9) . -2_565 n
CD1 O8 2.359(10) . -2_565 n
CD1 O7 2.224(9) . -1_665 n
CD1 H15 2.6111(22) . -2_565 n
CL2 CD1 2.706(6) . 2_554 n
CL2 CD1 2.682(5) . -2_666 n
CL2 H12 2.604(9) . 2_654 n
P3 O4 1.546(9) . 1_555 n
P3 O5 1.504(10) . 1_555 n
P3 C11 1.789(9) . 1_545 n
P3 O7 1.503(10) . -1_665 n
P3 H18 1.577(7) . 1_545 n
O4 P3 1.546(9) . 1_555 n
O4 H16 2.004(11) . -1_665 n
O5 CD1 2.213(9) . 1_556 n
O5 P3 1.504(10) . 1_555 n
O6 CD1 2.300(9) . -2_666 n
O6 H14 1.865(17) . 2_655 n
O6 H16 1.037(19) . 1_555 n
O6 H17 1.039(19) . 1_555 n
O8 CD1 2.359(10) . -2_666 n
O8 H14 1.069(19) . 1_555 n
O8 H15 1.122(16) . 1_555 n
N9 C11 1.406(12) . -1_665 n
N9 C10 1.459(11) . 1_555 n
N9 H12 0.885(26) . 1_555 n
N9 H13 0.881(15) . 1_555 n
N9 H18 1.764(15) . -1_665 n
N9 H19 1.509(18) . -1_665 n
N9 H21 1.577(17) . -1_665 n
C11 P3 1.789(9) . 1_565 n
C11 N9 1.406(12) . -1_665 n
C11 H12 1.652(18) . -1_665 n
C11 H13 1.932(13) . -1_665 n
C11 H18 1.109(23) . 1_555 n
C11 H19 1.069(14) . 1_555 n
O7 CD1 2.224(9) . -1_665 n
O7 P3 1.503(10) . -1_665 n
O7 H18 1.842(14) . -1_675 n
C10 N9 1.459(11) . 1_555 n
C10 C10 1.506(13) . -1_765 n
C10 H12 1.545(18) . 1_555 n
C10 H19 1.957(16) . -1_665 n
C10 H20 1.090(18) . 1_555 n
C10 H20 2.058(11) . -1_765 n
C10 H21 1.736(18) . 1_655 n
C10 H21 0.960(33) . -1_665 n
H12 CL2 2.604(9) . 2_644 n
H12 N9 0.885(26) . 1_555 n
H12 C11 1.652(18) . -1_665 n
H12 C10 1.545(18) . 1_555 n
H12 H13 1.44068(7) . 1_555 n
H12 H19 1.92155(10) . -1_665 n
H13 N9 0.881(15) . 1_555 n
H13 C11 1.932(13) . -1_665 n
H13 H12 1.44068(7) . 1_555 n
H13 H18 1.86939(10) . -1_665 n
H14 O6 1.865(17) . 2_645 n
H14 O8 1.069(19) . 1_555 n
H14 H15 1.69900(10) . 1_555 n
H14 H17 1.30324(7) . 2_645 n
H15 CD1 2.6111(22) . -2_666 n
H15 O8 1.122(16) . 1_555 n
H15 H14 1.69900(10) . 1_555 n
H16 O4 2.004(11) . -1_665 n
H16 O6 1.037(19) . 1_555 n
H16 H17 1.69895(10) . 1_555 n
H17 O6 1.039(19) . 1_555 n
H17 H14 1.30324(7) . 2_655 n
H17 H16 1.69895(10) . 1_555 n
H18 P3 1.577(7) . 1_565 n
H18 N9 1.764(15) . -1_665 n
H18 C11 1.109(23) . 1_555 n
H18 O7 1.842(14) . -1_675 n
H18 H13 1.86939(10) . -1_665 n
H18 H19 1.62187(9) . 1_555 n
H19 N9 1.509(18) . -1_665 n
H19 C11 1.069(14) . 1_555 n
H19 C10 1.957(16) . -1_665 n
H19 H12 1.92155(10) . -1_665 n
H19 H18 1.62187(9) . 1_555 n
H19 H21 1.72408(8) . 1_555 n
H20 C10 1.090(18) . 1_555 n
H20 C10 2.058(11) . -1_765 n
H20 H21 1.24942(5) . -1_665 n
H21 N9 1.577(17) . -1_665 n
H21 C10 1.736(18) . 1_455 n
H21 C10 0.960(33) . -1_665 n
H21 H19 1.72408(8) . 1_555 n
H21 H20 1.24942(5) . -1_665 n
